data_2224972
loop_
_publ_author_name
'Fun, Hoong-Kun'
'Ruanwas, Pumsak'
'Chantrapromma, Suchada'

_publ_section_title
;
 (1<i>E</i>,4<i>E</i>)-1,5-Bis(2,4,5-trimethoxyphenyl)penta-1,4-dien-3-one
;
_journal_coeditor_code HB5282
_journal_issue 2
_journal_name_full 'Acta Crystallographica Section E'
_journal_page_first o307
_journal_page_last o308
_journal_paper_doi 10.1107/S1600536809055421
_journal_volume 66
_journal_year 2010
_chemical_formula_iupac 'C23 H26 O7'
_chemical_formula_moiety 'C23 H26 O7'
_chemical_formula_sum 'C23 H26 O7'
_chemical_formula_weight 414.44
_chemical_melting_point_gt 441
_chemical_melting_point_lt 442
_chemical_name_systematic
;
(1<i>E</i>,4<i>E</i>)-1,5-Bis(2,4,5-trimethoxyphenyl)penta-1,4-dien-3-one
;
_space_group_IT_number 14
_symmetry_cell_setting monoclinic
_symmetry_space_group_name_Hall '-P 2ybc'
_symmetry_space_group_name_H-M 'P 1 21/c 1'
_atom_sites_solution_hydrogens geom
_atom_sites_solution_primary direct
_atom_sites_solution_secondary difmap
_audit_creation_method SHELXL-97
_cell_angle_alpha 90.00
_cell_angle_beta 107.7370(10)
_cell_angle_gamma 90.00
_cell_formula_units_Z 12
_cell_length_a 9.41570(10)
_cell_length_b 36.8613(5)
_cell_length_c 19.1226(3)
_cell_measurement_reflns_used 18387
_cell_measurement_temperature 100
_cell_measurement_theta_max 30.00
_cell_measurement_theta_min 1.10
_cell_volume 6321.49(15)
_computing_cell_refinement 'SAINT (Bruker, 2005)'
_computing_data_collection 'APEX2 (Bruker, 2005)'
_computing_data_reduction 'SAINT (Bruker, 2005)'
_computing_molecular_graphics 'SHELXTL (Sheldrick, 2008)'
_computing_publication_material
;
SHELXTL (Sheldrick, 2008) and PLATON (Spek, 2009)
;
_computing_structure_refinement 'SHELXTL (Sheldrick, 2008)'
_computing_structure_solution 'SHELXTL (Sheldrick, 2008)'
_diffrn_ambient_temperature 100
_diffrn_measured_fraction_theta_full 0.997
_diffrn_measured_fraction_theta_max 0.997
_diffrn_measurement_device_type 'Bruker APEXII CCD area-detector'
_diffrn_measurement_method 'phi and omega scans'
_diffrn_radiation_monochromator graphite
_diffrn_radiation_source 'sealed tube'
_diffrn_radiation_type MoK\a
_diffrn_radiation_wavelength 0.71073
_diffrn_reflns_av_R_equivalents 0.0457
_diffrn_reflns_av_sigmaI/netI 0.0526
_diffrn_reflns_limit_h_max 13
_diffrn_reflns_limit_h_min -13
_diffrn_reflns_limit_k_max 51
_diffrn_reflns_limit_k_min -45
_diffrn_reflns_limit_l_max 26
_diffrn_reflns_limit_l_min -26
_diffrn_reflns_number 81495
_diffrn_reflns_theta_full 30.00
_diffrn_reflns_theta_max 30.00
_diffrn_reflns_theta_min 1.10
_diffrn_standards_number 0
_exptl_absorpt_coefficient_mu 0.096
_exptl_absorpt_correction_T_max 0.988
_exptl_absorpt_correction_T_min 0.965
_exptl_absorpt_correction_type multi-scan
_exptl_absorpt_process_details '(SADABS; Bruker, 2005)'
_exptl_crystal_colour Colorless
_exptl_crystal_density_diffrn 1.306
_exptl_crystal_density_method 'not measured'
_exptl_crystal_description Block
_exptl_crystal_F_000 2640
_exptl_crystal_size_max 0.37
_exptl_crystal_size_mid 0.22
_exptl_crystal_size_min 0.13
_refine_diff_density_max 0.375
_refine_diff_density_min -0.255
_refine_ls_extinction_method none
_refine_ls_goodness_of_fit_ref 1.056
_refine_ls_hydrogen_treatment constr
_refine_ls_matrix_type full
_refine_ls_number_parameters 829
_refine_ls_number_reflns 18387
_refine_ls_number_restraints 0
_refine_ls_restrained_S_all 1.056
_refine_ls_R_factor_all 0.1062
_refine_ls_R_factor_gt 0.0668
_refine_ls_shift/su_max 0.002
_refine_ls_shift/su_mean 0.000
_refine_ls_structure_factor_coef Fsqd
_refine_ls_weighting_details 'calc w=1/[\s^2^(Fo^2^)+(0.0517P)^2^+4.2947P] where P=(Fo^2^+2Fc^2^)/3'
_refine_ls_weighting_scheme calc
_refine_ls_wR_factor_gt 0.1295
_refine_ls_wR_factor_ref 0.1498
_reflns_number_gt 12498
_reflns_number_total 18387
_reflns_threshold_expression I>2\s(I)
_cod_data_source_file hb5282.cif
_cod_data_source_block I
_cod_depositor_comments
;
The following automatic conversions were performed:
'_symmetry_cell_setting' value 'Monoclinic' changed to 'monoclinic'
according to '/home/saulius/struct/CIF-dictionaries/cif_core.dic'
dictionary named 'cif_core.dic' version 2.4.1 from 2010-06-29.

Automatic conversion script
Id: cif_fix_enum 1527 2010-12-29 10:47:43Z saulius 

The following automatic conversions were performed:

'_symmetry_cell_setting' value 'Monoclinic' changed to 'monoclinic'
according to /home/saulius/struct/CIF-dictionaries/cif_core.dic
dictionary named 'cif_core.dic' version 2.4.1 from 2010-06-29.

Automatic conversion script
Id: cif_fix_values 1715 2011-07-08 13:25:40Z adriana 
;
_cod_original_sg_symbol_H-M 'P 21/c'
_cod_database_code 2224972
_cod_database_fobs_code 2224972

loop_
_symmetry_equiv_pos_as_xyz
'x, y, z'
'-x, y+1/2, -z+1/2'
'-x, -y, -z'
'x, -y-1/2, z-1/2'

loop_
_atom_site_type_symbol
_atom_site_label
_atom_site_fract_x
_atom_site_fract_y
_atom_site_fract_z
_atom_site_U_iso_or_equiv
_atom_site_adp_type
_atom_site_calc_flag
_atom_site_refinement_flags
_atom_site_occupancy
_atom_site_disorder_assembly
_atom_site_disorder_group
O O1A 0.61853(14) 0.99343(4) 0.88798(8) 0.0259(3) Uani d . 1 . .
O O2A 0.77349(15) 1.09843(4) 1.05130(7) 0.0262(3) Uani d . 1 . .
O O3A 1.27431(15) 1.14769(4) 1.10886(7) 0.0279(3) Uani d . 1 . .
O O4A 1.34759(15) 1.09825(4) 1.03136(7) 0.0274(3) Uani d . 1 . .
O O5A 0.47925(14) 0.89473(3) 0.70474(7) 0.0242(3) Uani d . 1 . .
O O6A 0.83737(14) 0.84534(3) 0.59545(7) 0.0238(3) Uani d . 1 . .
O O7A 1.03708(14) 0.89136(4) 0.66503(8) 0.0257(3) Uani d . 1 . .
C C1A 0.9167(2) 1.09853(5) 1.04751(10) 0.0203(4) Uani d . 1 . .
C C2A 1.0225(2) 1.12410(5) 1.08416(10) 0.0225(4) Uani d . 1 . .
H H2AA 0.9977 1.1416 1.1134 0.027 Uiso calc R 1 . .
C C3A 1.1646(2) 1.12340(5) 1.07698(10) 0.0218(4) Uani d . 1 . .
C C4A 1.2038(2) 1.09658(5) 1.03338(10) 0.0212(4) Uani d . 1 . .
C C5A 1.0980(2) 1.07165(5) 0.99736(10) 0.0198(4) Uani d . 1 . .
H H5AA 1.1233 1.0542 0.9681 0.024 Uiso calc R 1 . .
C C6A 0.95201(19) 1.07169(5) 1.00345(9) 0.0189(3) Uani d . 1 . .
C C7A 0.84093(19) 1.04502(5) 0.96501(9) 0.0191(3) Uani d . 1 . .
H H7AA 0.7457 1.0472 0.9695 0.023 Uiso calc R 1 . .
C C8A 0.86455(19) 1.01757(5) 0.92372(9) 0.0184(3) Uani d . 1 . .
H H8AA 0.9607 1.0138 0.9214 0.022 Uiso calc R 1 . .
C C9A 0.74500(19) 0.99314(5) 0.88200(9) 0.0182(3) Uani d . 1 . .
C C10A 0.78751(19) 0.96863(5) 0.83046(10) 0.0193(3) Uani d . 1 . .
H H10A 0.8828 0.9706 0.8260 0.023 Uiso calc R 1 . .
C C11A 0.69497(19) 0.94367(5) 0.78996(10) 0.0190(3) Uani d . 1 . .
H H11A 0.5998 0.9424 0.7949 0.023 Uiso calc R 1 . .
C C12A 0.72921(19) 0.91817(5) 0.73880(9) 0.0180(3) Uani d . 1 . .
C C13A 0.62264(18) 0.89351(5) 0.69924(10) 0.0192(3) Uani d . 1 . .
C C14A 0.65461(19) 0.86840(5) 0.65119(10) 0.0201(4) Uani d . 1 . .
H H14A 0.5822 0.8519 0.6260 0.024 Uiso calc R 1 . .
C C15A 0.79434(19) 0.86815(5) 0.64133(10) 0.0191(3) Uani d . 1 . .
C C16A 0.90353(19) 0.89331(5) 0.67985(10) 0.0191(3) Uani d . 1 . .
C C17A 0.87092(19) 0.91748(5) 0.72729(10) 0.0191(3) Uani d . 1 . .
H H17A 0.9437 0.9338 0.7526 0.023 Uiso calc R 1 . .
C C18A 0.7343(2) 1.12439(6) 1.09820(11) 0.0297(4) Uani d . 1 . .
H H18A 0.6322 1.1209 1.0964 0.045 Uiso calc R 1 . .
H H18B 0.7469 1.1485 1.0819 0.045 Uiso calc R 1 . .
H H18C 0.7976 1.1212 1.1477 0.045 Uiso calc R 1 . .
C C19A 1.2386(2) 1.17568(5) 1.15221(11) 0.0315(5) Uani d . 1 . .
H H19A 1.3210 1.1922 1.1683 0.047 Uiso calc R 1 . .
H H19B 1.2186 1.1651 1.1942 0.047 Uiso calc R 1 . .
H H19C 1.1520 1.1886 1.1233 0.047 Uiso calc R 1 . .
C C20A 1.3885(2) 1.07307(6) 0.98420(12) 0.0319(5) Uani d . 1 . .
H H20A 1.4908 1.0769 0.9867 0.048 Uiso calc R 1 . .
H H20B 1.3260 1.0766 0.9346 0.048 Uiso calc R 1 . .
H H20C 1.3762 1.0488 0.9995 0.048 Uiso calc R 1 . .
C C21A 0.4405(2) 0.86423(5) 0.74166(11) 0.0258(4) Uani d . 1 . .
H H21A 0.3344 0.8636 0.7323 0.039 Uiso calc R 1 . .
H H21B 0.4888 0.8664 0.7935 0.039 Uiso calc R 1 . .
H H21C 0.4723 0.8423 0.7239 0.039 Uiso calc R 1 . .
C C22A 0.7279(2) 0.82026(5) 0.55365(11) 0.0271(4) Uani d . 1 . .
H H22A 0.7709 0.8055 0.5240 0.041 Uiso calc R 1 . .
H H22B 0.6445 0.8334 0.5225 0.041 Uiso calc R 1 . .
H H22C 0.6949 0.8051 0.5864 0.041 Uiso calc R 1 . .
C C23A 1.1351(2) 0.92146(5) 0.68810(12) 0.0271(4) Uani d . 1 . .
H H23A 1.2172 0.9192 0.6685 0.041 Uiso calc R 1 . .
H H23B 1.1720 0.9220 0.7407 0.041 Uiso calc R 1 . .
H H23C 1.0821 0.9435 0.6706 0.041 Uiso calc R 1 . .
O O1B 0.67886(14) 0.79921(4) 0.36869(8) 0.0296(3) Uani d . 1 . .
O O2B 0.90239(14) 0.70489(4) 0.53331(8) 0.0273(3) Uani d . 1 . .
O O3B 1.41632(14) 0.66614(4) 0.58013(7) 0.0267(3) Uani d . 1 . .
O O4B 1.45884(14) 0.71537(4) 0.49398(8) 0.0297(3) Uani d . 1 . .
O O5B 0.52194(14) 0.92198(3) 0.26449(7) 0.0223(3) Uani d . 1 . .
O O6B 0.84488(14) 0.99180(3) 0.15955(7) 0.0236(3) Uani d . 1 . .
O O7B 1.04120(13) 0.94003(3) 0.19064(7) 0.0213(3) Uani d . 1 . .
C C1B 1.04099(19) 0.70706(5) 0.52494(10) 0.0201(4) Uani d . 1 . .
C C2B 1.1587(2) 0.68375(5) 0.56056(10) 0.0202(4) Uani d . 1 . .
H H2BA 1.1447 0.6659 0.5921 0.024 Uiso calc R 1 . .
C C3B 1.2953(2) 0.68751(5) 0.54854(10) 0.0209(4) Uani d . 1 . .
C C4B 1.3190(2) 0.71448(5) 0.50116(10) 0.0220(4) Uani d . 1 . .
C C5B 1.20241(19) 0.73714(5) 0.46616(10) 0.0204(4) Uani d . 1 . .
H H5BA 1.2170 0.7549 0.4346 0.024 Uiso calc R 1 . .
C C6B 1.06154(19) 0.73390(5) 0.47726(10) 0.0191(3) Uani d . 1 . .
C C7B 0.93671(19) 0.75743(5) 0.44029(10) 0.0195(3) Uani d . 1 . .
H H7BA 0.8464 0.7524 0.4486 0.023 Uiso calc R 1 . .
C C8B 0.93721(19) 0.78538(5) 0.39580(10) 0.0201(4) Uani d . 1 . .
H H8BA 1.0248 0.7913 0.3856 0.024 Uiso calc R 1 . .
C C9B 0.80148(18) 0.80706(5) 0.36257(10) 0.0183(3) Uani d . 1 . .
C C10B 0.82631(19) 0.83942(5) 0.32294(10) 0.0199(4) Uani d . 1 . .
H H10B 0.9200 0.8424 0.3169 0.024 Uiso calc R 1 . .
C C11B 0.72314(18) 0.86483(5) 0.29492(9) 0.0170(3) Uani d . 1 . .
H H11B 0.6277 0.8612 0.2983 0.020 Uiso calc R 1 . .
C C12B 0.75129(18) 0.89799(4) 0.25939(9) 0.0154(3) Uani d . 1 . .
C C13B 0.64957(18) 0.92681(5) 0.24499(9) 0.0164(3) Uani d . 1 . .
C C14B 0.67679(19) 0.95861(5) 0.21126(10) 0.0183(3) Uani d . 1 . .
H H14B 0.6070 0.9773 0.2009 0.022 Uiso calc R 1 . .
C C15B 0.80799(19) 0.96226(5) 0.19337(9) 0.0170(3) Uani d . 1 . .
C C16B 0.91373(18) 0.93376(5) 0.20913(9) 0.0169(3) Uani d . 1 . .
C C17B 0.88319(18) 0.90239(5) 0.24028(9) 0.0171(3) Uani d . 1 . .
H H17B 0.9517 0.8835 0.2490 0.021 Uiso calc R 1 . .
C C18B 0.8747(2) 0.67823(5) 0.58179(11) 0.0277(4) Uani d . 1 . .
H H18D 0.7715 0.6790 0.5795 0.042 Uiso calc R 1 . .
H H18E 0.9356 0.6832 0.6311 0.042 Uiso calc R 1 . .
H H18F 0.8985 0.6546 0.5674 0.042 Uiso calc R 1 . .
C C19B 1.3972(2) 0.63691(5) 0.62517(11) 0.0271(4) Uani d . 1 . .
H H19D 1.4889 0.6236 0.6429 0.041 Uiso calc R 1 . .
H H19E 1.3200 0.6211 0.5969 0.041 Uiso calc R 1 . .
H H19F 1.3698 0.6463 0.6660 0.041 Uiso calc R 1 . .
C C20B 1.4894(2) 0.74387(6) 0.45006(13) 0.0386(5) Uani d . 1 . .
H H20D 1.5918 0.7426 0.4510 0.058 Uiso calc R 1 . .
H H20E 1.4711 0.7669 0.4692 0.058 Uiso calc R 1 . .
H H20F 1.4258 0.7413 0.4004 0.058 Uiso calc R 1 . .
C C21B 0.4564(2) 0.95365(5) 0.28354(11) 0.0254(4) Uani d . 1 . .
H H21D 0.3852 0.9469 0.3080 0.038 Uiso calc R 1 . .
H H21E 0.4070 0.9671 0.2398 0.038 Uiso calc R 1 . .
H H21F 0.5326 0.9685 0.3157 0.038 Uiso calc R 1 . .
C C22B 0.7315(2) 1.01884(5) 0.13343(12) 0.0280(4) Uani d . 1 . .
H H22D 0.7693 1.0381 0.1103 0.042 Uiso calc R 1 . .
H H22E 0.7033 1.0284 0.1740 0.042 Uiso calc R 1 . .
H H22F 0.6461 1.0081 0.0985 0.042 Uiso calc R 1 . .
C C23B 1.1362(2) 0.90947(5) 0.19467(11) 0.0255(4) Uani d . 1 . .
H H23D 1.2174 0.9161 0.1768 0.038 Uiso calc R 1 . .
H H23E 1.0804 0.8901 0.1652 0.038 Uiso calc R 1 . .
H H23F 1.1747 0.9016 0.2447 0.038 Uiso calc R 1 . .
O O1C 0.17116(13) 0.85328(4) 0.35904(7) 0.0250(3) Uani d . 1 . .
O O2C 0.36440(14) 0.94816(3) 0.52907(7) 0.0225(3) Uani d . 1 . .
O O3C 0.88225(14) 0.98683(3) 0.59876(7) 0.0230(3) Uani d . 1 . .
O O4C 0.93952(13) 0.93975(3) 0.51207(7) 0.0228(3) Uani d . 1 . .
O O5C 0.00738(14) 0.74097(3) 0.20661(7) 0.0238(3) Uani d . 1 . .
O O6C 0.33553(14) 0.68688(3) 0.08487(7) 0.0235(3) Uani d . 1 . .
O O7C 0.54343(14) 0.73320(4) 0.14497(8) 0.0269(3) Uani d . 1 . .
C C1C 0.50778(18) 0.94655(5) 0.52632(9) 0.0174(3) Uani d . 1 . .
C C2C 0.62239(19) 0.96902(5) 0.56811(9) 0.0182(3) Uani d . 1 . .
H H2CA 0.6031 0.9860 0.6000 0.022 Uiso calc R 1 . .
C C3C 0.76404(19) 0.96585(5) 0.56170(9) 0.0176(3) Uani d . 1 . .
C C4C 0.79536(18) 0.94012(5) 0.51384(10) 0.0178(3) Uani d . 1 . .
C C5C 0.68220(18) 0.91813(5) 0.47306(9) 0.0168(3) Uani d . 1 . .
H H5CA 0.7024 0.9012 0.4413 0.020 Uiso calc R 1 . .
C C6C 0.53558(18) 0.92067(4) 0.47832(9) 0.0163(3) Uani d . 1 . .
C C7C 0.41633(18) 0.89700(4) 0.43687(9) 0.0165(3) Uani d . 1 . .
H H7CA 0.3206 0.9029 0.4374 0.020 Uiso calc R 1 . .
C C8C 0.42894(18) 0.86764(4) 0.39794(9) 0.0164(3) Uani d . 1 . .
H H8CA 0.5230 0.8606 0.3967 0.020 Uiso calc R 1 . .
C C9C 0.29764(18) 0.84615(4) 0.35702(9) 0.0157(3) Uani d . 1 . .
C C10C 0.32957(18) 0.81622(5) 0.31329(9) 0.0178(3) Uani d . 1 . .
H H10C 0.4278 0.8127 0.3141 0.021 Uiso calc R 1 . .
C C11C 0.22491(18) 0.79370(5) 0.27220(9) 0.0168(3) Uani d . 1 . .
H H11C 0.1277 0.7966 0.2735 0.020 Uiso calc R 1 . .
C C12C 0.25297(18) 0.76502(5) 0.22576(9) 0.0167(3) Uani d . 1 . .
C C13C 0.14380(18) 0.73940(5) 0.19315(9) 0.0180(3) Uani d . 1 . .
C C14C 0.16725(19) 0.71267(5) 0.14619(10) 0.0197(3) Uani d . 1 . .
H H14C 0.0928 0.6958 0.1254 0.024 Uiso calc R 1 . .
C C15C 0.30085(19) 0.71122(5) 0.13060(10) 0.0191(3) Uani d . 1 . .
C C16C 0.41492(19) 0.73680(5) 0.16373(10) 0.0196(4) Uani d . 1 . .
C C17C 0.38995(19) 0.76270(5) 0.20996(10) 0.0196(4) Uani d . 1 . .
H H17C 0.4652 0.7792 0.2316 0.023 Uiso calc R 1 . .
C C18C 0.3321(2) 0.97249(5) 0.58045(10) 0.0225(4) Uani d . 1 . .
H H18G 0.2274 0.9717 0.5750 0.034 Uiso calc R 1 . .
H H18H 0.3597 0.9967 0.5714 0.034 Uiso calc R 1 . .
H H18I 0.3876 0.9654 0.6295 0.034 Uiso calc R 1 . .
C C19C 0.8569(2) 1.01450(5) 0.64584(11) 0.0271(4) Uani d . 1 . .
H H19G 0.9477 1.0277 0.6674 0.041 Uiso calc R 1 . .
H H19H 0.8244 1.0036 0.6839 0.041 Uiso calc R 1 . .
H H19I 0.7815 1.0308 0.6178 0.041 Uiso calc R 1 . .
C C20C 0.9770(2) 0.91258(6) 0.46759(12) 0.0299(4) Uani d . 1 . .
H H20G 1.0814 0.9141 0.4724 0.045 Uiso calc R 1 . .
H H20H 0.9197 0.9163 0.4172 0.045 Uiso calc R 1 . .
H H20I 0.9552 0.8890 0.4832 0.045 Uiso calc R 1 . .
C C21C -0.0131(2) 0.71272(6) 0.25332(12) 0.0330(5) Uani d . 1 . .
H H21G -0.1110 0.7146 0.2587 0.049 Uiso calc R 1 . .
H H21H 0.0604 0.7149 0.3006 0.049 Uiso calc R 1 . .
H H21I -0.0026 0.6896 0.2322 0.049 Uiso calc R 1 . .
C C22C 0.2219(2) 0.66088(5) 0.05013(11) 0.0283(4) Uani d . 1 . .
H H22G 0.2587 0.6449 0.0200 0.042 Uiso calc R 1 . .
H H22H 0.1352 0.6734 0.0202 0.042 Uiso calc R 1 . .
H H22I 0.1960 0.6471 0.0870 0.042 Uiso calc R 1 . .
C C23C 0.6505(2) 0.76178(5) 0.16901(12) 0.0302(5) Uani d . 1 . .
H H23G 0.7337 0.7574 0.1511 0.045 Uiso calc R 1 . .
H H23H 0.6843 0.7625 0.2217 0.045 Uiso calc R 1 . .
H H23I 0.6051 0.7845 0.1504 0.045 Uiso calc R 1 . .

loop_
_atom_site_aniso_label
_atom_site_aniso_U_11
_atom_site_aniso_U_22
_atom_site_aniso_U_33
_atom_site_aniso_U_12
_atom_site_aniso_U_13
_atom_site_aniso_U_23
O1A 0.0184(6) 0.0268(7) 0.0349(8) -0.0002(5) 0.0116(5) -0.0028(6)
O2A 0.0277(7) 0.0229(7) 0.0320(8) 0.0025(5) 0.0152(6) -0.0038(6)
O3A 0.0293(7) 0.0241(7) 0.0269(7) -0.0018(5) 0.0033(6) -0.0076(6)
O4A 0.0213(7) 0.0316(8) 0.0291(7) -0.0044(5) 0.0072(5) -0.0085(6)
O5A 0.0151(6) 0.0236(7) 0.0350(8) 0.0000(5) 0.0092(5) 0.0000(6)
O6A 0.0234(7) 0.0235(7) 0.0270(7) 0.0004(5) 0.0112(5) -0.0027(5)
O7A 0.0188(6) 0.0252(7) 0.0376(8) -0.0012(5) 0.0155(6) -0.0026(6)
C1A 0.0244(9) 0.0181(9) 0.0196(9) 0.0037(7) 0.0084(7) 0.0048(7)
C2A 0.0314(10) 0.0172(9) 0.0183(9) 0.0046(7) 0.0069(7) 0.0014(7)
C3A 0.0266(9) 0.0181(9) 0.0170(9) -0.0005(7) 0.0010(7) 0.0021(7)
C4A 0.0217(9) 0.0228(9) 0.0185(9) 0.0005(7) 0.0054(7) 0.0019(7)
C5A 0.0225(9) 0.0186(9) 0.0175(9) 0.0019(6) 0.0051(7) 0.0018(7)
C6A 0.0217(9) 0.0173(9) 0.0173(8) 0.0018(6) 0.0054(7) 0.0027(7)
C7A 0.0184(8) 0.0195(9) 0.0201(9) 0.0019(6) 0.0071(7) 0.0049(7)
C8A 0.0168(8) 0.0174(8) 0.0212(9) 0.0015(6) 0.0060(6) 0.0036(7)
C9A 0.0193(8) 0.0154(8) 0.0196(9) 0.0027(6) 0.0058(6) 0.0057(7)
C10A 0.0156(8) 0.0211(9) 0.0222(9) 0.0021(6) 0.0072(6) 0.0029(7)
C11A 0.0157(8) 0.0190(9) 0.0231(9) 0.0030(6) 0.0070(6) 0.0044(7)
C12A 0.0165(8) 0.0181(9) 0.0194(9) 0.0017(6) 0.0053(6) 0.0036(7)
C13A 0.0144(8) 0.0190(9) 0.0247(9) 0.0018(6) 0.0065(6) 0.0042(7)
C14A 0.0170(8) 0.0200(9) 0.0222(9) -0.0006(6) 0.0045(7) 0.0016(7)
C15A 0.0211(9) 0.0180(9) 0.0188(9) 0.0029(6) 0.0069(7) 0.0024(7)
C16A 0.0151(8) 0.0199(9) 0.0234(9) 0.0021(6) 0.0076(6) 0.0045(7)
C17A 0.0158(8) 0.0183(9) 0.0227(9) -0.0005(6) 0.0052(6) 0.0021(7)
C18A 0.0340(11) 0.0280(11) 0.0315(11) 0.0058(8) 0.0165(9) -0.0032(9)
C19A 0.0364(11) 0.0216(10) 0.0291(11) 0.0049(8) -0.0010(8) -0.0069(8)
C20A 0.0237(10) 0.0398(12) 0.0347(11) -0.0057(8) 0.0124(8) -0.0117(9)
C21A 0.0184(9) 0.0304(11) 0.0297(10) 0.0001(7) 0.0089(7) 0.0029(8)
C22A 0.0307(10) 0.0241(10) 0.0277(10) -0.0030(8) 0.0107(8) -0.0049(8)
C23A 0.0157(9) 0.0274(10) 0.0399(12) 0.0005(7) 0.0110(8) 0.0049(9)
O1B 0.0167(6) 0.0280(7) 0.0447(9) 0.0014(5) 0.0103(6) 0.0142(6)
O2B 0.0206(7) 0.0277(7) 0.0363(8) 0.0024(5) 0.0125(6) 0.0091(6)
O3B 0.0198(6) 0.0260(7) 0.0323(8) 0.0043(5) 0.0049(5) 0.0127(6)
O4B 0.0185(7) 0.0335(8) 0.0384(8) 0.0035(5) 0.0105(6) 0.0149(6)
O5B 0.0175(6) 0.0169(6) 0.0377(8) 0.0012(5) 0.0159(5) 0.0003(5)
O6B 0.0194(6) 0.0195(7) 0.0342(8) 0.0009(5) 0.0114(5) 0.0082(6)
O7B 0.0169(6) 0.0215(7) 0.0284(7) 0.0008(5) 0.0113(5) 0.0036(5)
C1B 0.0194(8) 0.0194(9) 0.0216(9) -0.0014(6) 0.0064(7) -0.0017(7)
C2B 0.0233(9) 0.0165(9) 0.0192(9) -0.0012(6) 0.0042(7) 0.0016(7)
C3B 0.0201(9) 0.0187(9) 0.0202(9) 0.0022(6) 0.0009(7) 0.0014(7)
C4B 0.0174(8) 0.0238(9) 0.0237(9) 0.0004(7) 0.0047(7) 0.0017(7)
C5B 0.0208(9) 0.0182(9) 0.0213(9) -0.0011(6) 0.0051(7) 0.0028(7)
C6B 0.0188(8) 0.0168(9) 0.0198(9) 0.0007(6) 0.0029(6) -0.0008(7)
C7B 0.0158(8) 0.0197(9) 0.0227(9) -0.0006(6) 0.0051(6) -0.0017(7)
C8B 0.0150(8) 0.0198(9) 0.0251(9) 0.0013(6) 0.0056(7) 0.0012(7)
C9B 0.0154(8) 0.0161(8) 0.0219(9) 0.0005(6) 0.0034(6) 0.0001(7)
C10B 0.0118(8) 0.0207(9) 0.0268(9) -0.0015(6) 0.0055(6) 0.0008(7)
C11B 0.0131(8) 0.0178(8) 0.0204(9) -0.0025(6) 0.0054(6) -0.0011(7)
C12B 0.0143(8) 0.0151(8) 0.0155(8) -0.0016(6) 0.0025(6) -0.0013(6)
C13B 0.0126(7) 0.0169(8) 0.0195(8) -0.0030(6) 0.0047(6) -0.0023(7)
C14B 0.0169(8) 0.0145(8) 0.0224(9) 0.0011(6) 0.0044(6) -0.0014(7)
C15B 0.0179(8) 0.0143(8) 0.0179(8) -0.0024(6) 0.0039(6) -0.0004(6)
C16B 0.0132(8) 0.0205(9) 0.0165(8) -0.0018(6) 0.0040(6) -0.0021(7)
C17B 0.0139(8) 0.0177(8) 0.0189(8) 0.0010(6) 0.0035(6) -0.0009(7)
C18B 0.0292(10) 0.0247(10) 0.0336(11) -0.0028(8) 0.0159(8) 0.0034(8)
C19B 0.0267(10) 0.0226(10) 0.0291(10) 0.0047(7) 0.0042(8) 0.0104(8)
C20B 0.0231(10) 0.0437(13) 0.0514(14) 0.0011(9) 0.0148(9) 0.0236(11)
C21B 0.0282(10) 0.0212(10) 0.0328(11) 0.0048(7) 0.0182(8) 0.0007(8)
C22B 0.0249(10) 0.0202(10) 0.0412(12) 0.0035(7) 0.0138(8) 0.0092(8)
C23B 0.0186(9) 0.0259(10) 0.0354(11) 0.0047(7) 0.0135(8) 0.0057(8)
O1C 0.0131(6) 0.0277(7) 0.0340(8) -0.0007(5) 0.0070(5) -0.0082(6)
O2C 0.0175(6) 0.0241(7) 0.0276(7) -0.0011(5) 0.0093(5) -0.0071(5)
O3C 0.0173(6) 0.0227(7) 0.0262(7) -0.0032(5) 0.0026(5) -0.0091(5)
O4C 0.0134(6) 0.0262(7) 0.0285(7) -0.0025(5) 0.0056(5) -0.0082(5)
O5C 0.0167(6) 0.0236(7) 0.0338(7) -0.0039(5) 0.0118(5) -0.0013(6)
O6C 0.0228(7) 0.0217(7) 0.0272(7) -0.0021(5) 0.0096(5) -0.0085(5)
O7C 0.0189(6) 0.0256(7) 0.0410(8) -0.0032(5) 0.0162(6) -0.0091(6)
C1C 0.0152(8) 0.0168(8) 0.0204(9) 0.0004(6) 0.0058(6) 0.0021(7)
C2C 0.0189(8) 0.0157(8) 0.0187(8) 0.0002(6) 0.0039(6) -0.0011(7)
C3C 0.0181(8) 0.0159(8) 0.0159(8) -0.0013(6) 0.0010(6) -0.0001(7)
C4C 0.0139(8) 0.0181(9) 0.0203(9) 0.0001(6) 0.0039(6) 0.0005(7)
C5C 0.0148(8) 0.0172(8) 0.0176(8) 0.0000(6) 0.0036(6) -0.0006(7)
C6C 0.0156(8) 0.0149(8) 0.0168(8) -0.0009(6) 0.0025(6) 0.0011(6)
C7C 0.0137(7) 0.0168(8) 0.0186(8) -0.0001(6) 0.0043(6) 0.0035(7)
C8C 0.0118(7) 0.0169(8) 0.0199(8) -0.0004(6) 0.0038(6) 0.0002(7)
C9C 0.0149(8) 0.0140(8) 0.0173(8) -0.0008(6) 0.0036(6) 0.0017(6)
C10C 0.0135(8) 0.0174(8) 0.0230(9) 0.0009(6) 0.0062(6) 0.0003(7)
C11C 0.0138(8) 0.0171(8) 0.0202(9) 0.0007(6) 0.0060(6) 0.0017(7)
C12C 0.0161(8) 0.0158(8) 0.0183(8) -0.0006(6) 0.0054(6) 0.0009(7)
C13C 0.0142(8) 0.0191(9) 0.0210(9) 0.0002(6) 0.0058(6) 0.0021(7)
C14C 0.0180(8) 0.0167(9) 0.0227(9) -0.0037(6) 0.0035(7) -0.0018(7)
C15C 0.0203(8) 0.0175(9) 0.0197(9) 0.0002(6) 0.0063(7) -0.0009(7)
C16C 0.0147(8) 0.0199(9) 0.0256(9) 0.0003(6) 0.0081(7) 0.0003(7)
C17C 0.0154(8) 0.0188(9) 0.0243(9) -0.0035(6) 0.0057(7) -0.0028(7)
C18C 0.0220(9) 0.0237(10) 0.0241(9) 0.0004(7) 0.0107(7) -0.0035(8)
C19C 0.0246(10) 0.0252(10) 0.0281(10) -0.0024(7) 0.0028(8) -0.0109(8)
C20C 0.0170(9) 0.0371(12) 0.0367(11) -0.0013(8) 0.0096(8) -0.0126(9)
C21C 0.0330(11) 0.0345(12) 0.0387(12) -0.0051(9) 0.0217(9) 0.0023(9)
C22C 0.0293(10) 0.0265(10) 0.0285(10) -0.0045(8) 0.0079(8) -0.0109(8)
C23C 0.0166(9) 0.0306(11) 0.0469(13) -0.0052(7) 0.0150(8) -0.0111(9)

loop_
_atom_type_symbol
_atom_type_description
_atom_type_scat_dispersion_real
_atom_type_scat_dispersion_imag
_atom_type_scat_source
C C 0.0033 0.0016 'International Tables Vol C Tables 4.2.6.8 and 6.1.1.4'
H H 0.0000 0.0000 'International Tables Vol C Tables 4.2.6.8 and 6.1.1.4'
O O 0.0106 0.0060 'International Tables Vol C Tables 4.2.6.8 and 6.1.1.4'

loop_
_geom_angle_atom_site_label_1
_geom_angle_atom_site_label_2
_geom_angle_atom_site_label_3
_geom_angle_site_symmetry_1
_geom_angle_site_symmetry_3
_geom_angle
_geom_angle_publ_flag
C1A O2A C18A . . 118.38(15) ?
C3A O3A C19A . . 117.03(16) ?
C4A O4A C20A . . 116.68(15) ?
C13A O5A C21A . . 114.34(14) ?
C15A O6A C22A . . 116.90(14) ?
C16A O7A C23A . . 116.30(14) ?
O2A C1A C2A . . 122.55(16) ?
O2A C1A C6A . . 116.50(16) ?
C2A C1A C6A . . 120.95(17) ?
C3A C2A C1A . . 120.04(17) ?
C3A C2A H2AA . . 120.0 ?
C1A C2A H2AA . . 120.0 ?
O3A C3A C2A . . 124.48(17) ?
O3A C3A C4A . . 115.16(17) ?
C2A C3A C4A . . 120.34(17) ?
O4A C4A C5A . . 126.01(17) ?
O4A C4A C3A . . 115.09(16) ?
C5A C4A C3A . . 118.90(17) ?
C4A C5A C6A . . 122.12(17) ?
C4A C5A H5AA . . 118.9 ?
C6A C5A H5AA . . 118.9 ?
C1A C6A C5A . . 117.64(16) ?
C1A C6A C7A . . 120.82(16) ?
C5A C6A C7A . . 121.53(16) ?
C8A C7A C6A . . 125.57(16) ?
C8A C7A H7AA . . 117.2 ?
C6A C7A H7AA . . 117.2 ?
C7A C8A C9A . . 122.90(16) ?
C7A C8A H8AA . . 118.6 ?
C9A C8A H8AA . . 118.6 ?
O1A C9A C8A . . 123.11(16) ?
O1A C9A C10A . . 122.22(16) ?
C8A C9A C10A . . 114.65(15) ?
C11A C10A C9A . . 122.98(16) ?
C11A C10A H10A . . 118.5 ?
C9A C10A H10A . . 118.5 ?
C10A C11A C12A . . 126.25(16) ?
C10A C11A H11A . . 116.9 ?
C12A C11A H11A . . 116.9 ?
C13A C12A C17A . . 117.40(16) ?
C13A C12A C11A . . 120.89(16) ?
C17A C12A C11A . . 121.71(16) ?
O5A C13A C12A . . 119.63(16) ?
O5A C13A C14A . . 118.70(16) ?
C12A C13A C14A . . 121.61(16) ?
C15A C14A C13A . . 119.79(16) ?
C15A C14A H14A . . 120.1 ?
C13A C14A H14A . . 120.1 ?
O6A C15A C14A . . 124.94(16) ?
O6A C15A C16A . . 115.38(15) ?
C14A C15A C16A . . 119.68(16) ?
C17A C16A O7A . . 125.07(16) ?
C17A C16A C15A . . 119.80(16) ?
O7A C16A C15A . . 115.13(15) ?
C16A C17A C12A . . 121.71(16) ?
C16A C17A H17A . . 119.1 ?
C12A C17A H17A . . 119.1 ?
O2A C18A H18A . . 109.5 ?
O2A C18A H18B . . 109.5 ?
H18A C18A H18B . . 109.5 ?
O2A C18A H18C . . 109.5 ?
H18A C18A H18C . . 109.5 ?
H18B C18A H18C . . 109.5 ?
O3A C19A H19A . . 109.5 ?
O3A C19A H19B . . 109.5 ?
H19A C19A H19B . . 109.5 ?
O3A C19A H19C . . 109.5 ?
H19A C19A H19C . . 109.5 ?
H19B C19A H19C . . 109.5 ?
O4A C20A H20A . . 109.5 ?
O4A C20A H20B . . 109.5 ?
H20A C20A H20B . . 109.5 ?
O4A C20A H20C . . 109.5 ?
H20A C20A H20C . . 109.5 ?
H20B C20A H20C . . 109.5 ?
O5A C21A H21A . . 109.5 ?
O5A C21A H21B . . 109.5 ?
H21A C21A H21B . . 109.5 ?
O5A C21A H21C . . 109.5 ?
H21A C21A H21C . . 109.5 ?
H21B C21A H21C . . 109.5 ?
O6A C22A H22A . . 109.5 ?
O6A C22A H22B . . 109.5 ?
H22A C22A H22B . . 109.5 ?
O6A C22A H22C . . 109.5 ?
H22A C22A H22C . . 109.5 ?
H22B C22A H22C . . 109.5 ?
O7A C23A H23A . . 109.5 ?
O7A C23A H23B . . 109.5 ?
H23A C23A H23B . . 109.5 ?
O7A C23A H23C . . 109.5 ?
H23A C23A H23C . . 109.5 ?
H23B C23A H23C . . 109.5 ?
C1B O2B C18B . . 119.11(14) ?
C3B O3B C19B . . 117.48(15) ?
C4B O4B C20B . . 116.76(15) ?
C13B O5B C21B . . 116.60(13) ?
C15B O6B C22B . . 116.72(14) ?
C16B O7B C23B . . 115.94(14) ?
O2B C1B C6B . . 116.44(15) ?
O2B C1B C2B . . 123.29(16) ?
C6B C1B C2B . . 120.27(16) ?
C3B C2B C1B . . 119.69(16) ?
C3B C2B H2BA . . 120.2 ?
C1B C2B H2BA . . 120.2 ?
O3B C3B C2B . . 124.24(16) ?
O3B C3B C4B . . 114.66(16) ?
C2B C3B C4B . . 121.10(16) ?
O4B C4B C5B . . 125.85(17) ?
O4B C4B C3B . . 115.39(16) ?
C5B C4B C3B . . 118.76(17) ?
C4B C5B C6B . . 121.41(17) ?
C4B C5B H5BA . . 119.3 ?
C6B C5B H5BA . . 119.3 ?
C1B C6B C5B . . 118.77(16) ?
C1B C6B C7B . . 119.06(16) ?
C5B C6B C7B . . 122.17(16) ?
C8B C7B C6B . . 127.45(16) ?
C8B C7B H7BA . . 116.3 ?
C6B C7B H7BA . . 116.3 ?
C7B C8B C9B . . 121.37(16) ?
C7B C8B H8BA . . 119.3 ?
C9B C8B H8BA . . 119.3 ?
O1B C9B C10B . . 122.79(15) ?
O1B C9B C8B . . 123.08(16) ?
C10B C9B C8B . . 114.11(15) ?
C11B C10B C9B . . 124.36(16) ?
C11B C10B H10B . . 117.8 ?
C9B C10B H10B . . 117.8 ?
C10B C11B C12B . . 124.00(15) ?
C10B C11B H11B . . 118.0 ?
C12B C11B H11B . . 118.0 ?
C13B C12B C17B . . 117.80(15) ?
C13B C12B C11B . . 121.06(15) ?
C17B C12B C11B . . 121.12(15) ?
O5B C13B C14B . . 122.15(15) ?
O5B C13B C12B . . 116.78(14) ?
C14B C13B C12B . . 121.07(15) ?
C15B C14B C13B . . 119.85(15) ?
C15B C14B H14B . . 120.1 ?
C13B C14B H14B . . 120.1 ?
O6B C15B C14B . . 124.72(15) ?
O6B C15B C16B . . 115.41(15) ?
C14B C15B C16B . . 119.86(15) ?
O7B C16B C17B . . 124.78(15) ?
O7B C16B C15B . . 115.77(15) ?
C17B C16B C15B . . 119.45(15) ?
C16B C17B C12B . . 121.93(16) ?
C16B C17B H17B . . 119.0 ?
C12B C17B H17B . . 119.0 ?
O2B C18B H18D . . 109.5 ?
O2B C18B H18E . . 109.5 ?
H18D C18B H18E . . 109.5 ?
O2B C18B H18F . . 109.5 ?
H18D C18B H18F . . 109.5 ?
H18E C18B H18F . . 109.5 ?
O3B C19B H19D . . 109.5 ?
O3B C19B H19E . . 109.5 ?
H19D C19B H19E . . 109.5 ?
O3B C19B H19F . . 109.5 ?
H19D C19B H19F . . 109.5 ?
H19E C19B H19F . . 109.5 ?
O4B C20B H20D . . 109.5 ?
O4B C20B H20E . . 109.5 ?
H20D C20B H20E . . 109.5 ?
O4B C20B H20F . . 109.5 ?
H20D C20B H20F . . 109.5 ?
H20E C20B H20F . . 109.5 ?
O5B C21B H21D . . 109.5 ?
O5B C21B H21E . . 109.5 ?
H21D C21B H21E . . 109.5 ?
O5B C21B H21F . . 109.5 ?
H21D C21B H21F . . 109.5 ?
H21E C21B H21F . . 109.5 ?
O6B C22B H22D . . 109.5 ?
O6B C22B H22E . . 109.5 ?
H22D C22B H22E . . 109.5 ?
O6B C22B H22F . . 109.5 ?
H22D C22B H22F . . 109.5 ?
H22E C22B H22F . . 109.5 ?
O7B C23B H23D . . 109.5 ?
O7B C23B H23E . . 109.5 ?
H23D C23B H23E . . 109.5 ?
O7B C23B H23F . . 109.5 ?
H23D C23B H23F . . 109.5 ?
H23E C23B H23F . . 109.5 ?
C1C O2C C18C . . 118.19(14) ?
C3C O3C C19C . . 117.77(14) ?
C4C O4C C20C . . 116.72(14) ?
C13C O5C C21C . . 113.38(14) ?
C15C O6C C22C . . 116.48(14) ?
C16C O7C C23C . . 115.83(14) ?
O2C C1C C2C . . 123.35(15) ?
O2C C1C C6C . . 115.95(15) ?
C2C C1C C6C . . 120.70(15) ?
C3C C2C C1C . . 119.73(16) ?
C3C C2C H2CA . . 120.1 ?
C1C C2C H2CA . . 120.1 ?
O3C C3C C2C . . 124.29(16) ?
O3C C3C C4C . . 114.83(15) ?
C2C C3C C4C . . 120.88(15) ?
O4C C4C C5C . . 125.64(16) ?
O4C C4C C3C . . 115.35(15) ?
C5C C4C C3C . . 119.01(16) ?
C4C C5C C6C . . 121.57(16) ?
C4C C5C H5CA . . 119.2 ?
C6C C5C H5CA . . 119.2 ?
C1C C6C C5C . . 118.11(15) ?
C1C C6C C7C . . 119.90(15) ?
C5C C6C C7C . . 121.98(15) ?
C8C C7C C6C . . 127.18(16) ?
C8C C7C H7CA . . 116.4 ?
C6C C7C H7CA . . 116.4 ?
C7C C8C C9C . . 121.77(15) ?
C7C C8C H8CA . . 119.1 ?
C9C C8C H8CA . . 119.1 ?
O1C C9C C10C . . 123.05(15) ?
O1C C9C C8C . . 122.05(15) ?
C10C C9C C8C . . 114.90(14) ?
C11C C10C C9C . . 123.76(15) ?
C11C C10C H10C . . 118.1 ?
C9C C10C H10C . . 118.1 ?
C10C C11C C12C . . 124.63(15) ?
C10C C11C H11C . . 117.7 ?
C12C C11C H11C . . 117.7 ?
C13C C12C C17C . . 117.36(15) ?
C13C C12C C11C . . 121.21(15) ?
C17C C12C C11C . . 121.40(15) ?
O5C C13C C12C . . 119.15(15) ?
O5C C13C C14C . . 119.10(15) ?
C12C C13C C14C . . 121.74(15) ?
C15C C14C C13C . . 120.00(16) ?
C15C C14C H14C . . 120.0 ?
C13C C14C H14C . . 120.0 ?
O6C C15C C14C . . 125.29(16) ?
O6C C15C C16C . . 115.24(15) ?
C14C C15C C16C . . 119.47(16) ?
C17C C16C O7C . . 125.18(16) ?
C17C C16C C15C . . 119.61(16) ?
O7C C16C C15C . . 115.21(15) ?
C16C C17C C12C . . 121.81(16) ?
C16C C17C H17C . . 119.1 ?
C12C C17C H17C . . 119.1 ?
O2C C18C H18G . . 109.5 ?
O2C C18C H18H . . 109.5 ?
H18G C18C H18H . . 109.5 ?
O2C C18C H18I . . 109.5 ?
H18G C18C H18I . . 109.5 ?
H18H C18C H18I . . 109.5 ?
O3C C19C H19G . . 109.5 ?
O3C C19C H19H . . 109.5 ?
H19G C19C H19H . . 109.5 ?
O3C C19C H19I . . 109.5 ?
H19G C19C H19I . . 109.5 ?
H19H C19C H19I . . 109.5 ?
O4C C20C H20G . . 109.5 ?
O4C C20C H20H . . 109.5 ?
H20G C20C H20H . . 109.5 ?
O4C C20C H20I . . 109.5 ?
H20G C20C H20I . . 109.5 ?
H20H C20C H20I . . 109.5 ?
O5C C21C H21G . . 109.5 ?
O5C C21C H21H . . 109.5 ?
H21G C21C H21H . . 109.5 ?
O5C C21C H21I . . 109.5 ?
H21G C21C H21I . . 109.5 ?
H21H C21C H21I . . 109.5 ?
O6C C22C H22G . . 109.5 ?
O6C C22C H22H . . 109.5 ?
H22G C22C H22H . . 109.5 ?
O6C C22C H22I . . 109.5 ?
H22G C22C H22I . . 109.5 ?
H22H C22C H22I . . 109.5 ?
O7C C23C H23G . . 109.5 ?
O7C C23C H23H . . 109.5 ?
H23G C23C H23H . . 109.5 ?
O7C C23C H23I . . 109.5 ?
H23G C23C H23I . . 109.5 ?
H23H C23C H23I . . 109.5 ?

loop_
_geom_bond_atom_site_label_1
_geom_bond_atom_site_label_2
_geom_bond_site_symmetry_2
_geom_bond_distance
_geom_bond_publ_flag
O1A C9A . 1.230(2) ?
O2A C1A . 1.372(2) ?
O2A C18A . 1.435(2) ?
O3A C3A . 1.363(2) ?
O3A C19A . 1.427(2) ?
O4A C4A . 1.367(2) ?
O4A C20A . 1.426(2) ?
O5A C13A . 1.386(2) ?
O5A C21A . 1.433(2) ?
O6A C15A . 1.363(2) ?
O6A C22A . 1.433(2) ?
O7A C16A . 1.373(2) ?
O7A C23A . 1.425(2) ?
C1A C2A . 1.396(3) ?
C1A C6A . 1.403(2) ?
C2A C3A . 1.386(3) ?
C2A H2AA . 0.9300 ?
C3A C4A . 1.413(3) ?
C4A C5A . 1.376(2) ?
C5A C6A . 1.415(2) ?
C5A H5AA . 0.9300 ?
C6A C7A . 1.460(2) ?
C7A C8A . 1.343(2) ?
C7A H7AA . 0.9300 ?
C8A C9A . 1.472(2) ?
C8A H8AA . 0.9300 ?
C9A C10A . 1.479(2) ?
C10A C11A . 1.340(2) ?
C10A H10A . 0.9300 ?
C11A C12A . 1.462(2) ?
C11A H11A . 0.9300 ?
C12A C13A . 1.394(2) ?
C12A C17A . 1.417(2) ?
C13A C14A . 1.400(3) ?
C14A C15A . 1.385(2) ?
C14A H14A . 0.9300 ?
C15A C16A . 1.414(2) ?
C16A C17A . 1.371(2) ?
C17A H17A . 0.9300 ?
C18A H18A . 0.9600 ?
C18A H18B . 0.9600 ?
C18A H18C . 0.9600 ?
C19A H19A . 0.9600 ?
C19A H19B . 0.9600 ?
C19A H19C . 0.9600 ?
C20A H20A . 0.9600 ?
C20A H20B . 0.9600 ?
C20A H20C . 0.9600 ?
C21A H21A . 0.9600 ?
C21A H21B . 0.9600 ?
C21A H21C . 0.9600 ?
C22A H22A . 0.9600 ?
C22A H22B . 0.9600 ?
C22A H22C . 0.9600 ?
C23A H23A . 0.9600 ?
C23A H23B . 0.9600 ?
C23A H23C . 0.9600 ?
O1B C9B . 1.230(2) ?
O2B C1B . 1.365(2) ?
O2B C18B . 1.428(2) ?
O3B C3B . 1.366(2) ?
O3B C19B . 1.425(2) ?
O4B C4B . 1.366(2) ?
O4B C20B . 1.428(2) ?
O5B C13B . 1.374(2) ?
O5B C21B . 1.419(2) ?
O6B C15B . 1.364(2) ?
O6B C22B . 1.435(2) ?
O7B C16B . 1.370(2) ?
O7B C23B . 1.425(2) ?
C1B C6B . 1.398(2) ?
C1B C2B . 1.404(2) ?
C2B C3B . 1.381(3) ?
C2B H2BA . 0.9300 ?
C3B C4B . 1.408(3) ?
C4B C5B . 1.379(2) ?
C5B C6B . 1.411(2) ?
C5B H5BA . 0.9300 ?
C6B C7B . 1.459(2) ?
C7B C8B . 1.337(3) ?
C7B H7BA . 0.9300 ?
C8B C9B . 1.477(2) ?
C8B H8BA . 0.9300 ?
C9B C10B . 1.470(2) ?
C10B C11B . 1.338(2) ?
C10B H10B . 0.9300 ?
C11B C12B . 1.461(2) ?
C11B H11B . 0.9300 ?
C12B C13B . 1.401(2) ?
C12B C17B . 1.407(2) ?
C13B C14B . 1.399(2) ?
C14B C15B . 1.385(2) ?
C14B H14B . 0.9300 ?
C15B C16B . 1.415(2) ?
C16B C17B . 1.371(2) ?
C17B H17B . 0.9300 ?
C18B H18D . 0.9600 ?
C18B H18E . 0.9600 ?
C18B H18F . 0.9600 ?
C19B H19D . 0.9600 ?
C19B H19E . 0.9600 ?
C19B H19F . 0.9600 ?
C20B H20D . 0.9600 ?
C20B H20E . 0.9600 ?
C20B H20F . 0.9600 ?
C21B H21D . 0.9600 ?
C21B H21E . 0.9600 ?
C21B H21F . 0.9600 ?
C22B H22D . 0.9600 ?
C22B H22E . 0.9600 ?
C22B H22F . 0.9600 ?
C23B H23D . 0.9600 ?
C23B H23E . 0.9600 ?
C23B H23F . 0.9600 ?
O1C C9C . 1.232(2) ?
O2C C1C . 1.368(2) ?
O2C C18C . 1.430(2) ?
O3C C3C . 1.363(2) ?
O3C C19C . 1.428(2) ?
O4C C4C . 1.368(2) ?
O4C C20C . 1.426(2) ?
O5C C13C . 1.386(2) ?
O5C C21C . 1.423(2) ?
O6C C15C . 1.360(2) ?
O6C C22C . 1.439(2) ?
O7C C16C . 1.369(2) ?
O7C C23C . 1.433(2) ?
C1C C2C . 1.401(2) ?
C1C C6C . 1.403(2) ?
C2C C3C . 1.381(2) ?
C2C H2CA . 0.9300 ?
C3C C4C . 1.410(2) ?
C4C C5C . 1.376(2) ?
C5C C6C . 1.417(2) ?
C5C H5CA . 0.9300 ?
C6C C7C . 1.452(2) ?
C7C C8C . 1.339(2) ?
C7C H7CA . 0.9300 ?
C8C C9C . 1.476(2) ?
C8C H8CA . 0.9300 ?
C9C C10C . 1.470(2) ?
C10C C11C . 1.344(2) ?
C10C H10C . 0.9300 ?
C11C C12C . 1.456(2) ?
C11C H11C . 0.9300 ?
C12C C13C . 1.395(2) ?
C12C C17C . 1.414(2) ?
C13C C14C . 1.395(2) ?
C14C C15C . 1.379(2) ?
C14C H14C . 0.9300 ?
C15C C16C . 1.425(2) ?
C16C C17C . 1.369(2) ?
C17C H17C . 0.9300 ?
C18C H18G . 0.9600 ?
C18C H18H . 0.9600 ?
C18C H18I . 0.9600 ?
C19C H19G . 0.9600 ?
C19C H19H . 0.9600 ?
C19C H19I . 0.9600 ?
C20C H20G . 0.9600 ?
C20C H20H . 0.9600 ?
C20C H20I . 0.9600 ?
C21C H21G . 0.9600 ?
C21C H21H . 0.9600 ?
C21C H21I . 0.9600 ?
C22C H22G . 0.9600 ?
C22C H22H . 0.9600 ?
C22C H22I . 0.9600 ?
C23C H23G . 0.9600 ?
C23C H23H . 0.9600 ?
C23C H23I . 0.9600 ?

loop_
_geom_hbond_atom_site_label_D
_geom_hbond_atom_site_label_H
_geom_hbond_atom_site_label_A
_geom_hbond_site_symmetry_A
_geom_hbond_distance_DH
_geom_hbond_distance_HA
_geom_hbond_distance_DA
_geom_hbond_angle_DHA
_geom_hbond_publ_flag
C10B H10B O1C 1_655 0.93 2.29 3.149(2) 153 y
C10C H10C O1B 1_555 0.93 2.33 3.195(2) 155 y
C14B H14B O1A 3_676 0.93 2.52 3.353(2) 149 y
C21A H21B O3A 3_777 0.96 2.49 3.301(2) 142 y
C22A H22C O7C 4_576 0.96 2.50 3.435(2) 165 y
C22B H22D O2A 1_554 0.96 2.50 3.407(2) 158 y
C22B H22F O1A 3_676 0.96 2.58 3.227(2) 125 y
C23A H23A O5A 1_655 0.96 2.52 3.308(2) 140 y
C23A H23C O3C 1_555 0.96 2.53 3.452(2) 161 y
C23C H23G O5C 1_655 0.96 2.54 3.305(2) 136 y
C18C H18H Cg4 3_676 0.96 2.80 3.678(2) 152 y
C20A H20B Cg3 3_776 0.96 2.94 3.855(2) 159 y

loop_
_geom_torsion_atom_site_label_1
_geom_torsion_atom_site_label_2
_geom_torsion_atom_site_label_3
_geom_torsion_atom_site_label_4
_geom_torsion_site_symmetry_1
_geom_torsion_site_symmetry_2
_geom_torsion_site_symmetry_3
_geom_torsion_site_symmetry_4
_geom_torsion
_geom_torsion_publ_flag
C18A O2A C1A C2A . . . . -3.7(2) ?
C18A O2A C1A C6A . . . . 177.34(16) ?
O2A C1A C2A C3A . . . . -178.51(16) ?
C6A C1A C2A C3A . . . . 0.4(3) ?
C19A O3A C3A C2A . . . . -0.2(3) ?
C19A O3A C3A C4A . . . . 178.80(16) ?
C1A C2A C3A O3A . . . . 178.18(16) ?
C1A C2A C3A C4A . . . . -0.8(3) ?
C20A O4A C4A C5A . . . . 3.8(3) ?
C20A O4A C4A C3A . . . . -176.10(17) ?
O3A C3A C4A O4A . . . . 1.9(2) ?
C2A C3A C4A O4A . . . . -179.01(16) ?
O3A C3A C4A C5A . . . . -178.01(16) ?
C2A C3A C4A C5A . . . . 1.1(3) ?
O4A C4A C5A C6A . . . . 179.13(17) ?
C3A C4A C5A C6A . . . . -1.0(3) ?
O2A C1A C6A C5A . . . . 178.71(15) ?
C2A C1A C6A C5A . . . . -0.3(3) ?
O2A C1A C6A C7A . . . . -0.8(2) ?
C2A C1A C6A C7A . . . . -179.84(16) ?
C4A C5A C6A C1A . . . . 0.6(3) ?
C4A C5A C6A C7A . . . . -179.88(16) ?
C1A C6A C7A C8A . . . . -177.55(17) ?
C5A C6A C7A C8A . . . . 2.9(3) ?
C6A C7A C8A C9A . . . . -175.45(16) ?
C7A C8A C9A O1A . . . . -8.2(3) ?
C7A C8A C9A C10A . . . . 170.30(16) ?
O1A C9A C10A C11A . . . . -4.0(3) ?
C8A C9A C10A C11A . . . . 177.49(16) ?
C9A C10A C11A C12A . . . . -179.03(16) ?
C10A C11A C12A C13A . . . . -179.58(17) ?
C10A C11A C12A C17A . . . . 0.4(3) ?
C21A O5A C13A C12A . . . . -111.48(18) ?
C21A O5A C13A C14A . . . . 71.4(2) ?
C17A C12A C13A O5A . . . . -175.63(15) ?
C11A C12A C13A O5A . . . . 4.3(2) ?
C17A C12A C13A C14A . . . . 1.4(3) ?
C11A C12A C13A C14A . . . . -178.64(16) ?
O5A C13A C14A C15A . . . . 176.04(16) ?
C12A C13A C14A C15A . . . . -1.0(3) ?
C22A O6A C15A C14A . . . . 1.1(3) ?
C22A O6A C15A C16A . . . . -177.98(15) ?
C13A C14A C15A O6A . . . . -179.14(16) ?
C13A C14A C15A C16A . . . . -0.1(3) ?
C23A O7A C16A C17A . . . . -14.4(3) ?
C23A O7A C16A C15A . . . . 164.98(16) ?
O6A C15A C16A C17A . . . . 179.90(15) ?
C14A C15A C16A C17A . . . . 0.8(3) ?
O6A C15A C16A O7A . . . . 0.5(2) ?
C14A C15A C16A O7A . . . . -178.62(16) ?
O7A C16A C17A C12A . . . . 178.97(16) ?
C15A C16A C17A C12A . . . . -0.3(3) ?
C13A C12A C17A C16A . . . . -0.7(3) ?
C11A C12A C17A C16A . . . . 179.33(16) ?
C18B O2B C1B C6B . . . . -179.45(16) ?
C18B O2B C1B C2B . . . . 1.4(3) ?
O2B C1B C2B C3B . . . . 179.33(17) ?
C6B C1B C2B C3B . . . . 0.2(3) ?
C19B O3B C3B C2B . . . . 3.5(3) ?
C19B O3B C3B C4B . . . . -176.27(16) ?
C1B C2B C3B O3B . . . . -179.63(17) ?
C1B C2B C3B C4B . . . . 0.2(3) ?
C20B O4B C4B C5B . . . . 4.4(3) ?
C20B O4B C4B C3B . . . . -176.09(18) ?
O3B C3B C4B O4B . . . . -0.2(2) ?
C2B C3B C4B O4B . . . . 179.97(17) ?
O3B C3B C4B C5B . . . . 179.36(16) ?
C2B C3B C4B C5B . . . . -0.5(3) ?
O4B C4B C5B C6B . . . . 179.85(17) ?
C3B C4B C5B C6B . . . . 0.3(3) ?
O2B C1B C6B C5B . . . . -179.52(16) ?
C2B C1B C6B C5B . . . . -0.4(3) ?
O2B C1B C6B C7B . . . . 0.1(2) ?
C2B C1B C6B C7B . . . . 179.22(16) ?
C4B C5B C6B C1B . . . . 0.1(3) ?
C4B C5B C6B C7B . . . . -179.51(17) ?
C1B C6B C7B C8B . . . . 176.72(18) ?
C5B C6B C7B C8B . . . . -3.7(3) ?
C6B C7B C8B C9B . . . . -179.50(17) ?
C7B C8B C9B O1B . . . . -6.0(3) ?
C7B C8B C9B C10B . . . . 172.61(17) ?
O1B C9B C10B C11B . . . . 5.5(3) ?
C8B C9B C10B C11B . . . . -173.08(17) ?
C9B C10B C11B C12B . . . . 176.23(16) ?
C10B C11B C12B C13B . . . . -166.56(17) ?
C10B C11B C12B C17B . . . . 11.8(3) ?
C21B O5B C13B C14B . . . . -30.2(2) ?
C21B O5B C13B C12B . . . . 150.82(16) ?
C17B C12B C13B O5B . . . . -179.65(15) ?
C11B C12B C13B O5B . . . . -1.3(2) ?
C17B C12B C13B C14B . . . . 1.4(2) ?
C11B C12B C13B C14B . . . . 179.73(16) ?
O5B C13B C14B C15B . . . . 179.36(15) ?
C12B C13B C14B C15B . . . . -1.7(3) ?
C22B O6B C15B C14B . . . . -7.6(3) ?
C22B O6B C15B C16B . . . . 171.36(16) ?
C13B C14B C15B O6B . . . . 179.04(16) ?
C13B C14B C15B C16B . . . . 0.2(3) ?
C23B O7B C16B C17B . . . . 9.6(2) ?
C23B O7B C16B C15B . . . . -169.73(15) ?
O6B C15B C16B O7B . . . . 2.1(2) ?
C14B C15B C16B O7B . . . . -178.93(15) ?
O6B C15B C16B C17B . . . . -177.28(15) ?
C14B C15B C16B C17B . . . . 1.7(2) ?
O7B C16B C17B C12B . . . . 178.63(15) ?
C15B C16B C17B C12B . . . . -2.1(3) ?
C13B C12B C17B C16B . . . . 0.6(2) ?
C11B C12B C17B C16B . . . . -177.81(16) ?
C18C O2C C1C C2C . . . . -3.9(2) ?
C18C O2C C1C C6C . . . . 176.17(15) ?
O2C C1C C2C C3C . . . . -179.51(16) ?
C6C C1C C2C C3C . . . . 0.4(3) ?
C19C O3C C3C C2C . . . . -1.7(2) ?
C19C O3C C3C C4C . . . . 177.40(16) ?
C1C C2C C3C O3C . . . . 178.69(16) ?
C1C C2C C3C C4C . . . . -0.3(3) ?
C20C O4C C4C C5C . . . . -4.3(3) ?
C20C O4C C4C C3C . . . . 176.31(16) ?
O3C C3C C4C O4C . . . . 0.6(2) ?
C2C C3C C4C O4C . . . . 179.66(15) ?
O3C C3C C4C C5C . . . . -178.86(15) ?
C2C C3C C4C C5C . . . . 0.2(3) ?
O4C C4C C5C C6C . . . . -179.61(16) ?
C3C C4C C5C C6C . . . . -0.2(3) ?
O2C C1C C6C C5C . . . . 179.51(15) ?
C2C C1C C6C C5C . . . . -0.4(2) ?
O2C C1C C6C C7C . . . . -1.6(2) ?
C2C C1C C6C C7C . . . . 178.44(16) ?
C4C C5C C6C C1C . . . . 0.3(3) ?
C4C C5C C6C C7C . . . . -178.49(16) ?
C1C C6C C7C C8C . . . . -168.99(17) ?
C5C C6C C7C C8C . . . . 9.8(3) ?
C6C C7C C8C C9C . . . . -178.94(16) ?
C7C C8C C9C O1C . . . . -3.0(3) ?
C7C C8C C9C C10C . . . . 176.17(16) ?
O1C C9C C10C C11C . . . . -0.7(3) ?
C8C C9C C10C C11C . . . . -179.82(16) ?
C9C C10C C11C C12C . . . . 176.90(16) ?
C10C C11C C12C C13C . . . . 170.52(17) ?
C10C C11C C12C C17C . . . . -11.6(3) ?
C21C O5C C13C C12C . . . . -107.71(19) ?
C21C O5C C13C C14C . . . . 73.5(2) ?
C17C C12C C13C O5C . . . . -179.32(15) ?
C11C C12C C13C O5C . . . . -1.3(2) ?
C17C C12C C13C C14C . . . . -0.6(3) ?
C11C C12C C13C C14C . . . . 177.38(16) ?
O5C C13C C14C C15C . . . . 178.35(16) ?
C12C C13C C14C C15C . . . . -0.4(3) ?
C22C O6C C15C C14C . . . . 0.4(3) ?
C22C O6C C15C C16C . . . . -179.51(16) ?
C13C C14C C15C O6C . . . . -178.86(16) ?
C13C C14C C15C C16C . . . . 1.0(3) ?
C23C O7C C16C C17C . . . . -8.2(3) ?
C23C O7C C16C C15C . . . . 171.17(17) ?
O6C C15C C16C C17C . . . . 179.22(16) ?
C14C C15C C16C C17C . . . . -0.7(3) ?
O6C C15C C16C O7C . . . . -0.2(2) ?
C14C C15C C16C O7C . . . . 179.96(16) ?
O7C C16C C17C C12C . . . . 178.97(17) ?
C15C C16C C17C C12C . . . . -0.3(3) ?
C13C C12C C17C C16C . . . . 1.0(3) ?
C11C C12C C17C C16C . . . . -177.03(17) ?
